data_1512218
loop_
_publ_author_name
'Trita, Andrada Stefania'
'Roisnel, Thierry'
'Mongin, Florence'
'Chevallier, Floris'

_publ_section_title
;
 Hydrogen Bond Templated 1:1 Macrocyclization through an Olefin
 Metathesis/Hydrogenation Sequence
;
_journal_issue 14
_journal_name_full 'Organic Letters'
_journal_page_first 3798
_journal_paper_doi 10.1021/ol401803t
_journal_volume 15
_journal_year 2013
_chemical_compound_source 'synthesis as described'
_chemical_formula_moiety '4(C14 H10 N2 S), 8(C6 H6 O2), 0.5(C3 H3 O2), 0.5(C3 H3)'
_chemical_formula_sum 'C107 H91 N8 O17 S4'
_chemical_formula_weight 1889.12
_chemical_name_systematic
;
 ?
;
_space_group_IT_number 2
_symmetry_cell_setting triclinic
_symmetry_Int_Tables_number 2
_symmetry_space_group_name_Hall '-P 1'
_symmetry_space_group_name_H-M 'P -1'
_atom_sites_solution_hydrogens geom
_atom_sites_solution_primary direct
_atom_sites_solution_secondary difmap
_cell_angle_alpha 87.933(3)
_cell_angle_beta 76.792(4)
_cell_angle_gamma 72.673(3)
_cell_formula_units_Z 2
_cell_length_a 13.6408(9)
_cell_length_b 14.9052(10)
_cell_length_c 25.8964(17)
_cell_measurement_reflns_used 8046
_cell_measurement_temperature 150(2)
_cell_measurement_theta_max 25.9
_cell_measurement_theta_min 2.44
_cell_measurement_wavelength 0.71073
_cell_volume 4890.4(6)
_computing_cell_refinement 'Bruker SMART (Bruker, 2002)'
_computing_data_collection 'Bruker SAINT (Bruker, 2002)'
_computing_data_reduction 'Bruker SAINT (Bruker, 2002)'
_computing_molecular_graphics 'Ortep-3 for Windows (Farrugia, 1997)'
_computing_publication_material
;
           WinGX publication routines (Farrugia, 2012),
           CRYSCAL (T. Roisnel, local program)
;
_computing_structure_refinement 'SHELXL-97 (Sheldrick, 1997)'
_computing_structure_solution 'SIR97 (Altomare et al., 1999)'
_diffrn_ambient_temperature 150(2)
_diffrn_detector 'CCD plate'
_diffrn_measured_fraction_theta_full 0.984
_diffrn_measured_fraction_theta_max 0.984
_diffrn_measurement_device_type 'APEXII, Bruker-AXS'
_diffrn_measurement_method 'CCD rotation images, thin slices'
_diffrn_radiation_monochromator graphite
_diffrn_radiation_probe x-ray
_diffrn_radiation_type MoK\a
_diffrn_radiation_wavelength 0.71073
_diffrn_reflns_av_R_equivalents 0.0892
_diffrn_reflns_av_unetI/netI 0.1006
_diffrn_reflns_limit_h_max 14
_diffrn_reflns_limit_h_min -17
_diffrn_reflns_limit_k_max 18
_diffrn_reflns_limit_k_min -19
_diffrn_reflns_limit_l_max 33
_diffrn_reflns_limit_l_min -33
_diffrn_reflns_number 68546
_diffrn_reflns_theta_full 27.54
_diffrn_reflns_theta_max 27.54
_diffrn_reflns_theta_min 2.95
_exptl_absorpt_coefficient_mu 0.169
_exptl_absorpt_correction_T_max 0.975
_exptl_absorpt_correction_T_min 0.701
_exptl_absorpt_correction_type multi-scan
_exptl_absorpt_process_details
;
  [Sheldrick, G.M. (2002). SADABS Bruker AXS Inc., Madison, Wisconsin, USA]
;
_exptl_crystal_colour colourless
_exptl_crystal_density_diffrn 1.283
_exptl_crystal_density_method 'not measured'
_exptl_crystal_description prism
_exptl_crystal_F_000 1978
_exptl_crystal_size_max 0.27
_exptl_crystal_size_mid 0.18
_exptl_crystal_size_min 0.15
_platon_squeeze_details
;
;
_refine_diff_density_max 0.532
_refine_diff_density_min -0.387
_refine_diff_density_rms 0.113
_refine_ls_extinction_coef 0.0057(6)
_refine_ls_extinction_expression Fc^*^=kFc[1+0.001xFc^2^\l^3^/sin(2\q)]^-1/4^
_refine_ls_extinction_method SHELXL
_refine_ls_goodness_of_fit_ref 1.004
_refine_ls_hydrogen_treatment constr
_refine_ls_matrix_type full
_refine_ls_number_parameters 1251
_refine_ls_number_reflns 22204
_refine_ls_number_restraints 0
_refine_ls_restrained_S_all 1.004
_refine_ls_R_factor_all 0.1028
_refine_ls_R_factor_gt 0.0705
_refine_ls_shift/su_max 0.009
_refine_ls_shift/su_mean 0.001
_refine_ls_structure_factor_coef Fsqd
_refine_ls_weighting_details 'calc w=1/[\s^2^(Fo^2^)+(0.1018P)^2^+0.0000P] where P=(Fo^2^+2Fc^2^)/3'
_refine_ls_weighting_scheme calc
_refine_ls_wR_factor_gt 0.1802
_refine_ls_wR_factor_ref 0.2001
_reflns_number_gt 14003
_reflns_number_total 22204
_reflns_threshold_expression >2sigma(I)
_cod_data_source_file ol401803t_si_002.cif
_cod_data_source_block (res)8.5.(3a)4
_cod_database_code 1512218

loop_
_symmetry_equiv_pos_as_xyz
'x, y, z'
'-x, -y, -z'

loop_
_atom_site_label
_atom_site_type_symbol
_atom_site_fract_x
_atom_site_fract_y
_atom_site_fract_z
_atom_site_U_iso_or_equiv
_atom_site_adp_type
_atom_site_occupancy
_atom_site_symmetry_multiplicity
_atom_site_calc_flag
_atom_site_refinement_flags
_atom_site_disorder_assembly
_atom_site_disorder_group
S0 S 0.16191(5) 0.51032(4) 0.73021(2) 0.04031(16) Uani 1 1 d . . .
C1 C 0.1118(2) 0.51713(17) 0.79818(10) 0.0425(6) Uani 1 1 d . . .
C2 C 0.1924(3) 0.4865(2) 0.82425(11) 0.0531(7) Uani 1 1 d . . .
H2 H 0.1813 0.4848 0.8618 0.064 Uiso 1 1 calc R . .
C3 C -0.0007(2) 0.55267(17) 0.82137(10) 0.0436(6) Uani 1 1 d . . .
N8 N -0.06725(18) 0.57218(14) 0.78870(8) 0.0412(5) Uani 1 1 d . . .
C7 C -0.1698(2) 0.60604(19) 0.80933(11) 0.0513(7) Uani 1 1 d . . .
H7 H -0.2162 0.6202 0.7858 0.062 Uiso 1 1 calc R . .
C6 C -0.2130(3) 0.6218(2) 0.86293(12) 0.0691(9) Uani 1 1 d . . .
H6 H -0.287 0.6471 0.8761 0.083 Uiso 1 1 calc R . .
C5 C -0.1454(3) 0.5996(3) 0.89680(12) 0.0741(10) Uani 1 1 d . . .
H5 H -0.1723 0.6076 0.9341 0.089 Uiso 1 1 calc R . .
C4 C -0.0395(3) 0.5661(2) 0.87633(11) 0.0663(9) Uani 1 1 d . . .
H4 H 0.0079 0.5519 0.8993 0.08 Uiso 1 1 calc R . .
C11 C 0.2906(2) 0.46621(16) 0.73693(10) 0.0411(6) Uani 1 1 d . . .
C12 C 0.2925(2) 0.45794(19) 0.78988(11) 0.0512(7) Uani 1 1 d . . .
H12 H 0.3559 0.435 0.802 0.061 Uiso 1 1 calc R . .
C13 C 0.3782(2) 0.44318(16) 0.69127(11) 0.0437(6) Uani 1 1 d . . .
C14 C 0.4815(3) 0.4145(2) 0.69747(14) 0.0648(8) Uani 1 1 d . . .
H14 H 0.4949 0.4101 0.732 0.078 Uiso 1 1 calc R . .
C15 C 0.5637(3) 0.3927(3) 0.65389(16) 0.0777(10) Uani 1 1 d . . .
H15 H 0.6343 0.3716 0.658 0.093 Uiso 1 1 calc R . .
C16 C 0.5433(3) 0.4015(2) 0.60378(15) 0.0730(9) Uani 1 1 d . . .
H16 H 0.5989 0.3893 0.5728 0.088 Uiso 1 1 calc R . .
C17 C 0.4391(2) 0.4287(2) 0.60042(13) 0.0617(8) Uani 1 1 d . . .
H17 H 0.4245 0.4328 0.5661 0.074 Uiso 1 1 calc R . .
N18 N 0.35767(18) 0.44962(15) 0.64229(9) 0.0461(5) Uani 1 1 d . . .
S2 S 0.20641(5) 0.76679(4) 0.69020(2) 0.03727(16) Uani 1 1 d . . .
C21 C 0.1544(2) 0.75964(16) 0.75708(9) 0.0384(6) Uani 1 1 d . . .
C22 C 0.2322(2) 0.71531(18) 0.78241(10) 0.0482(7) Uani 1 1 d . . .
H22 H 0.2191 0.7045 0.8194 0.058 Uiso 1 1 calc R . .
C23 C 0.0414(2) 0.79596(16) 0.77904(9) 0.0418(6) Uani 1 1 d . . .
C24 C -0.0007(3) 0.7977(2) 0.83423(11) 0.0635(8) Uani 1 1 d . . .
H24 H 0.0446 0.7763 0.8579 0.076 Uiso 1 1 calc R . .
C25 C -0.1068(3) 0.8302(2) 0.85303(13) 0.0744(10) Uani 1 1 d . . .
H25 H -0.1359 0.8315 0.8901 0.089 Uiso 1 1 calc R . .
C26 C -0.1720(3) 0.8611(2) 0.81888(13) 0.0672(9) Uani 1 1 d . . .
H26 H -0.2463 0.8845 0.8315 0.081 Uiso 1 1 calc R . .
C27 C -0.1258(2) 0.85707(19) 0.76585(12) 0.0530(7) Uani 1 1 d . . .
H27 H -0.1709 0.8779 0.742 0.064 Uiso 1 1 calc R . .
N28 N -0.02225(18) 0.82598(13) 0.74531(8) 0.0417(5) Uani 1 1 d . . .
C31 C 0.3325(2) 0.71009(15) 0.69678(10) 0.0380(6) Uani 1 1 d . . .
C32 C 0.3323(2) 0.68750(18) 0.74913(10) 0.0466(6) Uani 1 1 d . . .
H32 H 0.3944 0.6562 0.7611 0.056 Uiso 1 1 calc R . .
C33 C 0.4230(2) 0.69185(16) 0.65156(10) 0.0381(5) Uani 1 1 d . . .
C34 C 0.5252(2) 0.6522(2) 0.65754(13) 0.0579(8) Uani 1 1 d . . .
H34 H 0.5379 0.6361 0.6917 0.07 Uiso 1 1 calc R . .
C35 C 0.6076(3) 0.6365(3) 0.61436(15) 0.0772(10) Uani 1 1 d . . .
H35 H 0.6778 0.6099 0.6184 0.093 Uiso 1 1 calc R . .
C36 C 0.5885(3) 0.6593(3) 0.56504(15) 0.0839(11) Uani 1 1 d . . .
H36 H 0.6445 0.6475 0.5342 0.101 Uiso 1 1 calc R . .
C37 C 0.4857(2) 0.6997(2) 0.56173(12) 0.0649(8) Uani 1 1 d . . .
H37 H 0.4722 0.7172 0.5278 0.078 Uiso 1 1 calc R . .
N38 N 0.40363(17) 0.71580(15) 0.60334(8) 0.0437(5) Uani 1 1 d . . .
S4 S 0.34615(7) 0.20375(5) 0.77747(3) 0.0557(2) Uani 1 1 d . . .
C41 C 0.4273(3) 0.1810(2) 0.71509(11) 0.0593(9) Uani 1 1 d . . .
C42 C 0.3693(4) 0.2021(3) 0.67725(15) 0.0874(12) Uani 1 1 d . . .
H42 H 0.3997 0.1943 0.6402 0.105 Uiso 1 1 calc R . .
C43 C 0.5416(3) 0.14474(19) 0.70695(11) 0.0556(8) Uani 1 1 d . . .
C44 C 0.6091(4) 0.1399(3) 0.65623(13) 0.0773(11) Uani 1 1 d . . .
H44 H 0.5801 0.1609 0.6263 0.093 Uiso 1 1 calc R . .
C45 C 0.7154(4) 0.1054(3) 0.65002(15) 0.0816(11) Uani 1 1 d . . .
H45 H 0.7612 0.1024 0.616 0.098 Uiso 1 1 calc R . .
C46 C 0.7557(3) 0.0749(2) 0.69391(14) 0.0735(10) Uani 1 1 d . . .
H46 H 0.8295 0.0492 0.6907 0.088 Uiso 1 1 calc R . .
C47 C 0.6858(3) 0.0828(2) 0.74274(13) 0.0640(8) Uani 1 1 d . . .
H47 H 0.7137 0.0634 0.7731 0.077 Uiso 1 1 calc R . .
N48 N 0.5803(2) 0.11657(15) 0.74963(9) 0.0523(6) Uani 1 1 d . . .
C51 C 0.2360(3) 0.2419(2) 0.75239(13) 0.0589(9) Uani 1 1 d . . .
C52 C 0.2622(4) 0.2356(3) 0.69827(14) 0.0832(12) Uani 1 1 d . . .
H52 H 0.2115 0.2528 0.6771 0.1 Uiso 1 1 calc R . .
C53 C 0.1309(3) 0.27490(19) 0.78730(13) 0.0608(9) Uani 1 1 d . . .
C54 C 0.0405(3) 0.3060(2) 0.76776(17) 0.0772(11) Uani 1 1 d . . .
H54 H 0.0459 0.3058 0.7305 0.093 Uiso 1 1 calc R . .
C55 C -0.0554(4) 0.3366(3) 0.80139(17) 0.0799(11) Uani 1 1 d . . .
H55 H -0.1169 0.3586 0.7877 0.096 Uiso 1 1 calc R . .
C56 C -0.0641(3) 0.3359(3) 0.85529(18) 0.0828(11) Uani 1 1 d . . .
H56 H -0.1306 0.3556 0.8797 0.099 Uiso 1 1 calc R . .
C57 C 0.0292(3) 0.3050(3) 0.87196(17) 0.0842(11) Uani 1 1 d . . .
H57 H 0.0251 0.3045 0.9091 0.101 Uiso 1 1 calc R . .
N58 N 0.1236(3) 0.27604(19) 0.83992(12) 0.0682(8) Uani 1 1 d . . .
S6 S 0.27869(5) 0.95881(4) 0.75751(2) 0.04028(16) Uani 1 1 d . . .
C61 C 0.3437(2) 0.95476(17) 0.69224(9) 0.0399(6) Uani 1 1 d . . .
C62 C 0.2745(3) 0.9955(2) 0.66147(13) 0.0649(9) Uani 1 1 d . . .
H62 H 0.2951 0.9995 0.6241 0.078 Uiso 1 1 calc R . .
C63 C 0.4576(2) 0.91312(17) 0.67750(9) 0.0414(6) Uani 1 1 d . . .
C64 C 0.5172(3) 0.9161(3) 0.62680(12) 0.0796(11) Uani 1 1 d . . .
H64 H 0.4837 0.9445 0.5994 0.095 Uiso 1 1 calc R . .
C65 C 0.6242(3) 0.8780(3) 0.61638(13) 0.0927(13) Uani 1 1 d . . .
H65 H 0.6651 0.8798 0.5816 0.111 Uiso 1 1 calc R . .
C66 C 0.6728(3) 0.8374(2) 0.65567(12) 0.0649(8) Uani 1 1 d . . .
H66 H 0.7473 0.8117 0.6493 0.078 Uiso 1 1 calc R . .
C67 C 0.6096(2) 0.83539(19) 0.70442(11) 0.0496(7) Uani 1 1 d . . .
H67 H 0.6424 0.8064 0.7319 0.06 Uiso 1 1 calc R . .
N68 N 0.50465(17) 0.87137(14) 0.71623(8) 0.0389(5) Uani 1 1 d . . .
C71 C 0.1588(2) 1.01610(16) 0.74370(11) 0.0428(6) Uani 1 1 d . . .
C72 C 0.1697(3) 1.0309(2) 0.69065(13) 0.0653(9) Uani 1 1 d . . .
H72 H 0.1125 1.0619 0.675 0.078 Uiso 1 1 calc R . .
C73 C 0.0650(2) 1.04216(16) 0.78710(11) 0.0436(6) Uani 1 1 d . . .
C74 C -0.0344(2) 1.0928(2) 0.77894(14) 0.0609(8) Uani 1 1 d . . .
H74 H -0.0432 1.1102 0.7442 0.073 Uiso 1 1 calc R . .
C75 C -0.1188(3) 1.1170(2) 0.82155(17) 0.0703(10) Uani 1 1 d . . .
H75 H -0.1864 1.1521 0.8166 0.084 Uiso 1 1 calc R . .
C76 C -0.1057(3) 1.0905(2) 0.87129(16) 0.0693(9) Uani 1 1 d . . .
H76 H -0.1634 1.1055 0.9013 0.083 Uiso 1 1 calc R . .
C77 C -0.0060(2) 1.0414(2) 0.87611(14) 0.0652(8) Uani 1 1 d . . .
H77 H 0.0036 1.0235 0.9106 0.078 Uiso 1 1 calc R . .
N78 N 0.07855(18) 1.01681(15) 0.83579(10) 0.0502(6) Uani 1 1 d . . .
O101 O 0.20646(15) 0.46481(11) 0.58680(7) 0.0431(4) Uani 1 1 d . . .
H101 H 0.2454 0.4649 0.6077 0.065 Uiso 1 1 calc R . .
C102 C 0.20257(19) 0.54041(15) 0.55468(9) 0.0336(5) Uani 1 1 d . . .
C103 C 0.1680(2) 0.53903(17) 0.50843(10) 0.0476(7) Uani 1 1 d . . .
H103 H 0.1488 0.4864 0.4994 0.057 Uiso 1 1 calc R . .
C104 C 0.1616(2) 0.61484(18) 0.47566(10) 0.0493(7) Uani 1 1 d . . .
H104 H 0.1369 0.6145 0.4442 0.059 Uiso 1 1 calc R . .
C105 C 0.1909(2) 0.69107(17) 0.48813(10) 0.0415(6) Uani 1 1 d . . .
H105 H 0.1868 0.7427 0.4653 0.05 Uiso 1 1 calc R . .
C106 C 0.22622(18) 0.69168(15) 0.53407(9) 0.0323(5) Uani 1 1 d . . .
C107 C 0.23149(18) 0.61630(14) 0.56751(9) 0.0309(5) Uani 1 1 d . . .
H107 H 0.255 0.6171 0.5993 0.037 Uiso 1 1 calc R . .
O108 O 0.25360(15) 0.76820(11) 0.54578(7) 0.0435(4) Uani 1 1 d . . .
H108 H 0.2899 0.7544 0.5687 0.065 Uiso 1 1 calc R . .
O111 O 0.92576(15) 0.51925(11) 0.69191(6) 0.0417(4) Uani 1 1 d . . .
H111 H 0.9364 0.5367 0.7201 0.063 Uiso 1 1 calc R . .
C112 C 0.92874(19) 0.58753(15) 0.65513(8) 0.0322(5) Uani 1 1 d . . .
C113 C 0.9036(2) 0.57666(17) 0.60730(10) 0.0417(6) Uani 1 1 d . . .
H113 H 0.8833 0.5235 0.6002 0.05 Uiso 1 1 calc R . .
C114 C 0.9088(2) 0.64495(17) 0.57011(10) 0.0455(6) Uani 1 1 d . . .
H114 H 0.8929 0.6375 0.537 0.055 Uiso 1 1 calc R . .
C115 C 0.9361(2) 0.72315(16) 0.57954(9) 0.0386(6) Uani 1 1 d . . .
H115 H 0.9393 0.7691 0.5534 0.046 Uiso 1 1 calc R . .
C116 C 0.95916(18) 0.73394(15) 0.62832(9) 0.0313(5) Uani 1 1 d . . .
C117 C 0.95613(18) 0.66618(14) 0.66603(8) 0.0307(5) Uani 1 1 d . . .
H117 H 0.9726 0.6734 0.6991 0.037 Uiso 1 1 calc R . .
O118 O 0.98231(15) 0.81407(11) 0.63775(6) 0.0405(4) Uani 1 1 d . . .
H118 H 0.9844 0.8173 0.6698 0.061 Uiso 1 1 calc R . .
O121 O 0.78906(14) 0.70630(12) 0.44921(7) 0.0465(4) Uani 1 1 d . . .
H121 H 0.7923 0.6526 0.4387 0.07 Uiso 1 1 calc R . .
C122 C 0.87858(19) 0.72795(15) 0.42427(9) 0.0338(5) Uani 1 1 d . . .
C123 C 0.8936(2) 0.81013(16) 0.44041(11) 0.0453(6) Uani 1 1 d . . .
H123 H 0.8431 0.8494 0.4683 0.054 Uiso 1 1 calc R . .
C124 C 0.9828(2) 0.83373(16) 0.41524(11) 0.0471(7) Uani 1 1 d . . .
H124 H 0.9929 0.89 0.4259 0.057 Uiso 1 1 calc R . .
C125 C 1.0576(2) 0.77759(15) 0.37502(10) 0.0393(6) Uani 1 1 d . . .
H125 H 1.1179 0.7953 0.3575 0.047 Uiso 1 1 calc R . .
C126 C 1.04287(19) 0.69438(15) 0.36058(9) 0.0323(5) Uani 1 1 d . . .
C127 C 0.95319(19) 0.66970(15) 0.38429(8) 0.0318(5) Uani 1 1 d . . .
H127 H 0.943 0.6137 0.3733 0.038 Uiso 1 1 calc R . .
O128 O 1.12042(14) 0.63736(11) 0.32220(7) 0.0442(4) Uani 1 1 d . . .
H128 H 1.1072 0.5864 0.3195 0.066 Uiso 1 1 calc R . .
O131 O 0.10245(18) 0.51782(15) 0.97745(11) 0.0750(7) Uani 1 1 d . . .
H131 H 0.1632 0.4815 0.9765 0.112 Uiso 1 1 calc R . .
C132 C 0.1070(2) 0.60759(19) 0.96999(11) 0.0508(7) Uani 1 1 d . . .
C133 C 0.0138(2) 0.6803(2) 0.98613(11) 0.0547(7) Uani 1 1 d . . .
H133 H -0.05 0.667 1.0021 0.066 Uiso 1 1 calc R . .
C134 C 0.0153(2) 0.7706(2) 0.97872(13) 0.0602(8) Uani 1 1 d . . .
H134 H -0.0481 0.8203 0.9902 0.072 Uiso 1 1 calc R . .
C135 C 0.1072(2) 0.7918(2) 0.95477(11) 0.0507(7) Uani 1 1 d . . .
H135 H 0.1076 0.8553 0.9505 0.061 Uiso 1 1 calc R . .
C136 C 0.1983(2) 0.71847(18) 0.93728(10) 0.0425(6) Uani 1 1 d . . .
C137 C 0.1990(2) 0.62659(19) 0.94521(11) 0.0475(6) Uani 1 1 d . . .
H137 H 0.2623 0.5767 0.9337 0.057 Uiso 1 1 calc R . .
O138 O 0.29113(15) 0.73358(13) 0.91078(8) 0.0530(5) Uani 1 1 d . . .
H138 H 0.2794 0.79 0.9021 0.08 Uiso 1 1 calc R . .
O141 O 0.28584(18) 0.37116(14) 0.96948(10) 0.0725(7) Uani 1 1 d . . .
H141 H 0.277 0.3351 0.948 0.109 Uiso 1 1 calc R . .
C142 C 0.3899(2) 0.34481(18) 0.97186(10) 0.0495(7) Uani 1 1 d . . .
C143 C 0.4223(3) 0.3960(2) 1.00460(11) 0.0640(9) Uani 1 1 d . . .
H143 H 0.3733 0.4485 1.0254 0.077 Uiso 1 1 calc R . .
C144 C 0.5266(4) 0.3695(2) 1.00642(11) 0.0693(10) Uani 1 1 d . . .
H144 H 0.5488 0.4043 1.0291 0.083 Uiso 1 1 calc R . .
C145 C 0.6013(3) 0.2937(2) 0.97656(11) 0.0583(8) Uani 1 1 d . . .
H145 H 0.6733 0.2769 0.9782 0.07 Uiso 1 1 calc R . .
C146 C 0.5663(2) 0.24284(17) 0.94387(9) 0.0419(6) Uani 1 1 d . . .
C147 C 0.4614(2) 0.26842(16) 0.94145(9) 0.0393(6) Uani 1 1 d . . .
H147 H 0.4385 0.2338 0.919 0.047 Uiso 1 1 calc R . .
O148 O 0.63942(14) 0.16813(13) 0.91453(8) 0.0524(5) Uani 1 1 d . . .
H148 H 0.6098 0.1428 0.8968 0.079 Uiso 1 1 calc R . .
O151 O 0.60010(15) 0.64056(11) 0.77727(7) 0.0474(4) Uani 1 1 d . . .
H151 H 0.5515 0.6834 0.796 0.071 Uiso 1 1 calc R . .
C152 C 0.5932(2) 0.55461(16) 0.79560(9) 0.0370(5) Uani 1 1 d . . .
C153 C 0.5221(2) 0.54422(19) 0.84104(10) 0.0484(7) Uani 1 1 d . . .
H153 H 0.4745 0.5976 0.8616 0.058 Uiso 1 1 calc R . .
C154 C 0.5217(3) 0.4543(2) 0.85606(11) 0.0583(8) Uani 1 1 d . . .
H154 H 0.4731 0.4463 0.8873 0.07 Uiso 1 1 calc R . .
C155 C 0.5906(2) 0.37565(19) 0.82657(11) 0.0523(7) Uani 1 1 d . . .
H155 H 0.5893 0.3144 0.8374 0.063 Uiso 1 1 calc R . .
C156 C 0.6612(2) 0.38754(16) 0.78122(9) 0.0367(5) Uani 1 1 d . . .
C157 C 0.66312(19) 0.47723(16) 0.76539(9) 0.0354(5) Uani 1 1 d . . .
H157 H 0.7118 0.4854 0.7342 0.043 Uiso 1 1 calc R . .
O158 O 0.72747(15) 0.30833(11) 0.75262(7) 0.0476(4) Uani 1 1 d . . .
H158 H 0.7621 0.3239 0.7244 0.071 Uiso 1 1 calc R . .
O161 O 0.46327(14) 0.80669(11) 0.81678(7) 0.0412(4) Uani 1 1 d . . .
H161 H 0.4667 0.8297 0.7866 0.062 Uiso 1 1 calc R . .
C162 C 0.48961(18) 0.86223(15) 0.84974(9) 0.0336(5) Uani 1 1 d . . .
C163 C 0.5052(2) 0.82756(18) 0.89842(10) 0.0452(6) Uani 1 1 d . . .
H163 H 0.4999 0.7668 0.9081 0.054 Uiso 1 1 calc R . .
C164 C 0.5284(2) 0.8825(2) 0.93275(10) 0.0501(7) Uani 1 1 d . . .
H164 H 0.5386 0.8592 0.9664 0.06 Uiso 1 1 calc R . .
C165 C 0.5373(2) 0.97102(19) 0.91929(9) 0.0437(6) Uani 1 1 d . . .
H165 H 0.5531 1.0084 0.9433 0.052 Uiso 1 1 calc R . .
C166 C 0.52282(19) 1.00361(16) 0.87024(9) 0.0356(5) Uani 1 1 d . . .
C167 C 0.49830(18) 0.94979(15) 0.83543(8) 0.0320(5) Uani 1 1 d . . .
H167 H 0.4876 0.9732 0.8019 0.038 Uiso 1 1 calc R . .
O168 O 0.53263(16) 1.09131(11) 0.85755(7) 0.0467(4) Uani 1 1 d . . .
H168 H 0.5335 1.0998 0.8252 0.07 Uiso 1 1 calc R . .
O171 O 0.22873(16) 0.92886(12) 0.89308(8) 0.0512(5) Uani 1 1 d . . .
H171 H 0.2023 0.9525 0.8676 0.077 Uiso 1 1 calc R . .
C172 C 0.2386(2) 0.99928(17) 0.92292(10) 0.0403(6) Uani 1 1 d . . .
C174 C 0.2664(2) 1.0493(2) 1.00334(10) 0.0506(7) Uani 1 1 d . . .
H174 H 0.2775 1.0359 1.0381 0.061 Uiso 1 1 calc R . .
C173 C 0.2546(2) 0.9804(2) 0.97365(10) 0.0495(7) Uani 1 1 d . . .
H173 H 0.2574 0.9202 0.9878 0.059 Uiso 1 1 calc R . .
C175 C 0.2627(2) 1.1367(2) 0.98415(10) 0.0458(6) Uani 1 1 d . . .
H175 H 0.2715 1.1835 1.0051 0.055 Uiso 1 1 calc R . .
C176 C 0.24561(19) 1.15576(17) 0.93344(9) 0.0387(6) Uani 1 1 d . . .
C177 C 0.23399(19) 1.08714(17) 0.90246(9) 0.0397(6) Uani 1 1 d . . .
H177 H 0.223 1.1003 0.8677 0.048 Uiso 1 1 calc R . .
O178 O 0.24143(17) 1.24360(13) 0.91443(8) 0.0538(5) Uani 1 1 d . . .
H178 H 0.2167 1.2507 0.8872 0.081 Uiso 1 1 calc R . .
O181 O 0.1370(3) 0.0503(2) 0.41858(14) 0.0442(8) Uani 0.5 1 d P A 1
H181 H 0.1026 0.0875 0.3994 0.066 Uiso 0.5 1 calc PR A 1
C182 C 0.0700(2) 0.02877(15) 0.46035(9) 0.0396(6) Uani 0.5 1 d P A 1
C187 C -0.0370(2) 0.06740(15) 0.46559(9) 0.0394(6) Uani 0.5 1 d P . 1
H187 H -0.0625 0.1141 0.442 0.047 Uiso 0.5 1 calc PR . 1
C186 C 0.10733(19) -0.03899(15) 0.49528(10) 0.0371(5) Uani 0.5 1 d P . 1
O188 O 0.2195(3) -0.0739(2) 0.49248(15) 0.0426(8) Uani 0.5 1 d P B 1
H188 H 0.2336 -0.1273 0.5057 0.064 Uiso 0.5 1 calc PR B 1
C282 C 0.0700(2) 0.02877(15) 0.46035(9) 0.0396(6) Uani 0.5 1 d P C 2
H282 H 0.1181 0.0483 0.433 0.048 Uiso 0.5 1 calc PR C 2
C287 C -0.0370(2) 0.06740(15) 0.46559(9) 0.0394(6) Uani 0.5 1 d P . 2
H287 H -0.0625 0.1141 0.442 0.047 Uiso 0.5 1 calc PR . 2
C286 C 0.10733(19) -0.03899(15) 0.49528(10) 0.0371(5) Uani 0.5 1 d P . 2
H286 H 0.1811 -0.0655 0.4921 0.045 Uiso 0.5 1 calc PR . 2

loop_
_atom_site_aniso_label
_atom_site_aniso_U_11
_atom_site_aniso_U_22
_atom_site_aniso_U_33
_atom_site_aniso_U_23
_atom_site_aniso_U_13
_atom_site_aniso_U_12
S0 0.0444(4) 0.0457(3) 0.0366(3) 0.0044(2) -0.0182(3) -0.0158(3)
C1 0.0584(18) 0.0442(13) 0.0368(12) 0.0079(10) -0.0220(13) -0.0251(13)
C2 0.066(2) 0.0636(17) 0.0410(14) 0.0101(12) -0.0274(15) -0.0259(15)
C3 0.0587(18) 0.0468(14) 0.0338(12) 0.0027(10) -0.0155(12) -0.0246(13)
N8 0.0494(14) 0.0432(11) 0.0346(10) 0.0028(8) -0.0118(10) -0.0177(10)
C7 0.0513(19) 0.0550(16) 0.0472(15) -0.0019(12) -0.0090(14) -0.0167(14)
C6 0.065(2) 0.089(2) 0.0492(17) -0.0107(16) -0.0004(16) -0.0253(18)
C5 0.080(3) 0.106(3) 0.0365(15) -0.0124(16) 0.0000(16) -0.036(2)
C4 0.079(3) 0.092(2) 0.0382(15) -0.0025(15) -0.0202(16) -0.034(2)
C11 0.0472(16) 0.0353(12) 0.0506(14) 0.0058(10) -0.0241(13) -0.0178(11)
C12 0.060(2) 0.0543(16) 0.0520(16) 0.0089(12) -0.0339(15) -0.0218(14)
C13 0.0451(16) 0.0371(13) 0.0573(16) 0.0071(11) -0.0265(13) -0.0145(11)
C14 0.0464(19) 0.086(2) 0.071(2) 0.0009(17) -0.0308(17) -0.0183(17)
C15 0.047(2) 0.095(3) 0.096(3) -0.003(2) -0.034(2) -0.0135(18)
C16 0.045(2) 0.084(2) 0.082(2) -0.0098(19) -0.0085(18) -0.0095(17)
C17 0.0422(18) 0.076(2) 0.0606(18) -0.0033(15) -0.0151(15) -0.0052(15)
N18 0.0393(13) 0.0490(12) 0.0497(13) 0.0049(10) -0.0159(11) -0.0087(10)
S2 0.0400(4) 0.0448(3) 0.0318(3) 0.0005(2) -0.0132(3) -0.0160(3)
C21 0.0566(17) 0.0344(12) 0.0302(11) 0.0006(9) -0.0105(11) -0.0221(11)
C22 0.063(2) 0.0524(15) 0.0339(13) 0.0081(11) -0.0174(13) -0.0197(14)
C23 0.0586(18) 0.0376(13) 0.0314(12) -0.0050(10) -0.0037(12) -0.0219(12)
C24 0.074(2) 0.076(2) 0.0351(14) -0.0062(13) -0.0036(15) -0.0206(17)
C25 0.077(3) 0.088(2) 0.0417(16) -0.0092(16) 0.0116(17) -0.019(2)
C26 0.058(2) 0.069(2) 0.062(2) -0.0118(16) 0.0099(17) -0.0156(16)
C27 0.0528(19) 0.0481(15) 0.0536(16) -0.0062(12) -0.0045(14) -0.0132(13)
N28 0.0484(14) 0.0375(11) 0.0411(11) -0.0038(9) -0.0069(10) -0.0178(10)
C31 0.0450(15) 0.0338(12) 0.0448(13) 0.0029(10) -0.0202(12) -0.0188(11)
C32 0.0526(18) 0.0490(14) 0.0455(14) 0.0085(11) -0.0242(13) -0.0172(13)
C33 0.0389(15) 0.0408(13) 0.0435(13) 0.0026(10) -0.0194(11) -0.0175(11)
C34 0.0476(19) 0.0711(19) 0.0599(18) 0.0077(15) -0.0279(15) -0.0138(15)
C35 0.0388(19) 0.109(3) 0.077(2) 0.010(2) -0.0193(18) -0.0087(18)
C36 0.0380(19) 0.132(3) 0.068(2) 0.009(2) -0.0045(17) -0.011(2)
C37 0.0387(18) 0.103(2) 0.0471(16) 0.0059(16) -0.0075(14) -0.0152(17)
N38 0.0362(12) 0.0571(13) 0.0421(11) 0.0027(9) -0.0156(10) -0.0152(10)
S4 0.0785(6) 0.0569(4) 0.0498(4) 0.0210(3) -0.0387(4) -0.0313(4)
C41 0.103(3) 0.0512(16) 0.0446(15) 0.0166(12) -0.0357(17) -0.0425(17)
C42 0.116(4) 0.105(3) 0.055(2) 0.0143(19) -0.046(2) -0.034(3)
C43 0.089(3) 0.0466(15) 0.0477(16) 0.0114(12) -0.0272(16) -0.0365(16)
C44 0.122(4) 0.082(2) 0.0426(17) 0.0125(16) -0.024(2) -0.051(2)
C45 0.114(4) 0.076(2) 0.056(2) -0.0011(17) 0.002(2) -0.045(2)
C46 0.086(3) 0.069(2) 0.066(2) 0.0035(17) -0.003(2) -0.0354(19)
C47 0.079(3) 0.0644(19) 0.0596(19) 0.0106(15) -0.0214(18) -0.0341(18)
N48 0.0755(19) 0.0474(12) 0.0439(12) 0.0087(10) -0.0192(12) -0.0298(13)
C51 0.087(3) 0.0500(16) 0.0678(19) 0.0254(14) -0.0526(19) -0.0382(17)
C52 0.108(3) 0.104(3) 0.065(2) 0.025(2) -0.061(2) -0.043(3)
C53 0.094(3) 0.0463(15) 0.075(2) 0.0318(14) -0.063(2) -0.0409(17)
C54 0.089(3) 0.082(2) 0.093(3) 0.025(2) -0.068(3) -0.041(2)
C55 0.090(3) 0.082(2) 0.101(3) 0.031(2) -0.067(3) -0.043(2)
C56 0.076(3) 0.083(2) 0.110(3) 0.031(2) -0.050(2) -0.035(2)
C57 0.084(3) 0.107(3) 0.079(3) 0.032(2) -0.050(2) -0.034(2)
N58 0.076(2) 0.0723(17) 0.0748(18) 0.0305(14) -0.0489(17) -0.0288(15)
S6 0.0362(4) 0.0460(3) 0.0404(3) -0.0002(3) -0.0171(3) -0.0084(3)
C61 0.0440(16) 0.0445(13) 0.0358(12) 0.0043(10) -0.0174(11) -0.0142(11)
C62 0.062(2) 0.081(2) 0.0515(17) 0.0228(15) -0.0243(16) -0.0141(17)
C63 0.0482(16) 0.0440(13) 0.0337(12) 0.0053(10) -0.0134(11) -0.0136(12)
C64 0.063(2) 0.118(3) 0.0429(16) 0.0258(18) -0.0151(16) -0.005(2)
C65 0.064(3) 0.147(4) 0.0428(17) 0.026(2) 0.0012(17) -0.008(2)
C66 0.0427(18) 0.092(2) 0.0493(17) 0.0063(16) -0.0072(14) -0.0071(16)
C67 0.0411(17) 0.0651(17) 0.0422(14) 0.0066(12) -0.0142(12) -0.0120(13)
N68 0.0392(13) 0.0465(11) 0.0336(10) 0.0002(8) -0.0133(9) -0.0126(10)
C71 0.0440(16) 0.0355(12) 0.0559(15) 0.0060(11) -0.0251(13) -0.0124(11)
C72 0.053(2) 0.077(2) 0.066(2) 0.0244(16) -0.0303(17) -0.0106(16)
C73 0.0352(15) 0.0322(12) 0.0673(17) -0.0036(11) -0.0218(13) -0.0080(10)
C74 0.0480(19) 0.0516(16) 0.086(2) 0.0038(15) -0.0314(18) -0.0078(14)
C75 0.0325(18) 0.0611(19) 0.115(3) -0.0014(19) -0.0235(19) -0.0044(14)
C76 0.0393(19) 0.068(2) 0.096(3) -0.0096(18) -0.0114(18) -0.0110(15)
C77 0.0405(18) 0.075(2) 0.072(2) -0.0071(16) -0.0080(16) -0.0082(15)
N78 0.0347(13) 0.0548(13) 0.0618(15) -0.0020(11) -0.0149(11) -0.0111(10)
O101 0.0560(12) 0.0357(9) 0.0498(10) 0.0084(7) -0.0264(9) -0.0219(8)
C102 0.0328(13) 0.0302(11) 0.0384(12) -0.0008(9) -0.0119(10) -0.0073(10)
C103 0.0606(18) 0.0400(13) 0.0511(15) -0.0044(11) -0.0288(14) -0.0154(12)
C104 0.0616(19) 0.0487(15) 0.0427(14) -0.0015(11) -0.0289(14) -0.0110(13)
C105 0.0457(16) 0.0410(13) 0.0371(12) 0.0079(10) -0.0151(11) -0.0082(11)
C106 0.0250(12) 0.0355(12) 0.0365(12) 0.0012(9) -0.0096(10) -0.0073(9)
C107 0.0291(13) 0.0350(11) 0.0314(11) -0.0025(9) -0.0110(9) -0.0100(9)
O108 0.0485(11) 0.0357(9) 0.0578(11) 0.0142(7) -0.0291(9) -0.0185(8)
O111 0.0615(12) 0.0386(9) 0.0355(9) 0.0033(7) -0.0180(9) -0.0254(8)
C112 0.0336(13) 0.0342(11) 0.0315(11) 0.0016(9) -0.0115(10) -0.0112(10)
C113 0.0532(17) 0.0397(13) 0.0405(13) -0.0023(10) -0.0224(12) -0.0172(12)
C114 0.0591(18) 0.0500(14) 0.0342(12) 0.0009(11) -0.0237(12) -0.0164(13)
C115 0.0487(16) 0.0384(12) 0.0306(11) 0.0039(9) -0.0157(11) -0.0113(11)
C116 0.0271(12) 0.0352(11) 0.0325(11) 0.0007(9) -0.0081(9) -0.0097(9)
C117 0.0335(13) 0.0343(11) 0.0282(10) 0.0010(8) -0.0104(9) -0.0131(10)
O118 0.0575(12) 0.0377(9) 0.0355(9) 0.0077(7) -0.0168(8) -0.0241(8)
O121 0.0398(11) 0.0411(10) 0.0555(11) -0.0068(8) -0.0045(9) -0.0114(8)
C122 0.0326(14) 0.0306(11) 0.0388(12) 0.0030(9) -0.0132(10) -0.0069(10)
C123 0.0454(16) 0.0322(12) 0.0559(15) -0.0105(11) -0.0182(13) -0.0016(11)
C124 0.0528(18) 0.0299(12) 0.0672(17) -0.0020(11) -0.0280(15) -0.0138(12)
C125 0.0441(15) 0.0312(12) 0.0526(14) 0.0050(10) -0.0204(12) -0.0193(11)
C126 0.0372(14) 0.0322(11) 0.0321(11) 0.0049(9) -0.0152(10) -0.0123(10)
C127 0.0394(14) 0.0302(11) 0.0322(11) 0.0034(9) -0.0158(10) -0.0145(10)
O128 0.0473(11) 0.0419(9) 0.0456(10) -0.0072(8) -0.0001(8) -0.0232(8)
O131 0.0635(15) 0.0575(13) 0.0967(18) 0.0148(12) -0.0049(14) -0.0187(11)
C132 0.0551(19) 0.0517(16) 0.0472(15) 0.0027(12) -0.0138(14) -0.0166(14)
C133 0.0415(17) 0.0702(19) 0.0541(16) 0.0003(14) -0.0094(14) -0.0201(15)
C134 0.0385(17) 0.0598(18) 0.074(2) -0.0041(15) -0.0103(15) -0.0041(14)
C135 0.0390(16) 0.0510(15) 0.0592(17) -0.0012(13) -0.0103(13) -0.0095(13)
C136 0.0354(15) 0.0529(15) 0.0401(13) -0.0007(11) -0.0139(11) -0.0103(12)
C137 0.0425(17) 0.0489(15) 0.0467(14) 0.0016(11) -0.0118(13) -0.0056(12)
O138 0.0389(11) 0.0534(11) 0.0643(12) 0.0058(9) -0.0114(10) -0.0110(9)
O141 0.0565(15) 0.0563(12) 0.0874(16) -0.0169(11) 0.0089(12) -0.0076(11)
C142 0.059(2) 0.0443(14) 0.0422(14) -0.0016(11) 0.0019(13) -0.0199(13)
C143 0.101(3) 0.0530(17) 0.0387(15) -0.0054(12) 0.0023(17) -0.0372(18)
C144 0.126(3) 0.067(2) 0.0398(15) 0.0053(14) -0.0252(19) -0.062(2)
C145 0.084(2) 0.0641(18) 0.0486(16) 0.0142(14) -0.0336(16) -0.0417(17)
C146 0.0525(17) 0.0452(14) 0.0353(12) 0.0074(10) -0.0129(12) -0.0238(12)
C147 0.0503(17) 0.0374(12) 0.0322(12) -0.0011(9) -0.0046(11) -0.0196(11)
O148 0.0384(11) 0.0576(11) 0.0637(12) -0.0034(9) -0.0153(10) -0.0146(9)
O151 0.0470(12) 0.0340(9) 0.0552(11) 0.0030(8) -0.0093(9) -0.0048(8)
C152 0.0370(14) 0.0393(13) 0.0379(12) 0.0047(10) -0.0172(11) -0.0099(11)
C153 0.0499(17) 0.0493(15) 0.0391(13) -0.0001(11) -0.0059(12) -0.0073(13)
C154 0.061(2) 0.0618(18) 0.0397(14) 0.0076(13) 0.0069(13) -0.0141(15)
C155 0.064(2) 0.0472(15) 0.0453(15) 0.0137(12) -0.0090(14) -0.0201(14)
C156 0.0348(14) 0.0385(12) 0.0385(12) 0.0039(10) -0.0133(11) -0.0101(10)
C157 0.0318(13) 0.0392(12) 0.0361(12) 0.0056(9) -0.0098(10) -0.0107(10)
O158 0.0514(12) 0.0333(9) 0.0534(11) 0.0008(7) -0.0033(9) -0.0121(8)
O161 0.0493(11) 0.0365(9) 0.0395(9) 0.0061(7) -0.0157(8) -0.0116(8)
C162 0.0281(13) 0.0372(12) 0.0303(11) 0.0003(9) -0.0067(10) -0.0017(10)
C163 0.0423(16) 0.0500(14) 0.0419(14) 0.0168(11) -0.0111(12) -0.0120(12)
C164 0.0485(17) 0.0724(18) 0.0327(12) 0.0155(12) -0.0161(12) -0.0193(14)
C165 0.0415(15) 0.0674(17) 0.0262(11) 0.0015(11) -0.0104(11) -0.0202(13)
C166 0.0335(14) 0.0411(13) 0.0282(11) -0.0013(9) -0.0065(10) -0.0052(10)
C167 0.0323(13) 0.0360(12) 0.0243(10) 0.0023(8) -0.0070(9) -0.0049(10)
O168 0.0647(13) 0.0454(10) 0.0355(9) -0.0014(7) -0.0187(9) -0.0189(9)
O171 0.0539(13) 0.0501(10) 0.0526(11) 0.0054(8) -0.0196(10) -0.0148(9)
C172 0.0299(14) 0.0492(14) 0.0377(12) 0.0027(11) -0.0062(11) -0.0068(11)
C174 0.0390(16) 0.0766(19) 0.0326(12) 0.0072(13) -0.0155(12) -0.0070(14)
C173 0.0425(16) 0.0583(16) 0.0436(14) 0.0194(12) -0.0127(12) -0.0088(13)
C175 0.0365(15) 0.0641(17) 0.0359(13) -0.0037(12) -0.0137(11) -0.0090(12)
C176 0.0279(13) 0.0488(14) 0.0383(12) 0.0048(10) -0.0118(10) -0.0072(11)
C177 0.0325(14) 0.0551(15) 0.0300(11) 0.0073(10) -0.0100(10) -0.0093(11)
O178 0.0607(13) 0.0542(11) 0.0577(12) 0.0105(9) -0.0341(10) -0.0195(10)
O181 0.034(2) 0.0415(18) 0.050(2) 0.0091(15) 0.0032(16) -0.0104(15)
C182 0.0438(16) 0.0285(11) 0.0352(12) 0.0037(9) 0.0045(11) -0.0045(10)
C187 0.0424(15) 0.0268(11) 0.0412(13) 0.0061(9) -0.0013(11) -0.0054(10)
C186 0.0348(14) 0.0275(11) 0.0432(13) 0.0036(9) -0.0031(11) -0.0049(10)
O188 0.0292(19) 0.0337(17) 0.064(2) 0.0181(15) -0.0100(17) -0.0109(14)
C282 0.0438(16) 0.0285(11) 0.0352(12) 0.0037(9) 0.0045(11) -0.0045(10)
C287 0.0424(15) 0.0268(11) 0.0412(13) 0.0061(9) -0.0013(11) -0.0054(10)
C286 0.0348(14) 0.0275(11) 0.0432(13) 0.0036(9) -0.0031(11) -0.0049(10)

loop_
_atom_type_symbol
_atom_type_description
_atom_type_scat_dispersion_real
_atom_type_scat_dispersion_imag
_atom_type_scat_source
C C 0.0033 0.0016 'International Tables Vol C Tables 4.2.6.8 and 6.1.1.4'
H H 0 0 'International Tables Vol C Tables 4.2.6.8 and 6.1.1.4'
N N 0.0061 0.0033 'International Tables Vol C Tables 4.2.6.8 and 6.1.1.4'
O O 0.0106 0.006 'International Tables Vol C Tables 4.2.6.8 and 6.1.1.4'
S S 0.1246 0.1234 'International Tables Vol C Tables 4.2.6.8 and 6.1.1.4'

loop_
_geom_angle_atom_site_label_1
_geom_angle_atom_site_label_2
_geom_angle_atom_site_label_3
_geom_angle
_geom_angle_site_symmetry_1
C11 S0 C1 92.60(13) .
C2 C1 C3 127.8(2) .
C2 C1 S0 110.3(2) .
C3 C1 S0 121.90(19) .
C1 C2 C12 113.2(2) .
C1 C2 H2 123.4 .
C12 C2 H2 123.4 .
N8 C3 C4 120.4(3) .
N8 C3 C1 118.3(2) .
C4 C3 C1 121.3(3) .
C7 N8 C3 118.8(2) .
N8 C7 C6 123.7(3) .
N8 C7 H7 118.2 .
C6 C7 H7 118.2 .
C7 C6 C5 117.8(3) .
C7 C6 H6 121.1 .
C5 C6 H6 121.1 .
C4 C5 C6 119.4(3) .
C4 C5 H5 120.3 .
C6 C5 H5 120.3 .
C5 C4 C3 119.9(3) .
C5 C4 H4 120.1 .
C3 C4 H4 120.1 .
C12 C11 C13 128.5(3) .
C12 C11 S0 110.0(2) .
C13 C11 S0 121.51(18) .
C11 C12 C2 113.9(3) .
C11 C12 H12 123.1 .
C2 C12 H12 123.1 .
N18 C13 C14 120.7(3) .
N18 C13 C11 118.6(2) .
C14 C13 C11 120.7(3) .
C15 C14 C13 120.0(3) .
C15 C14 H14 120 .
C13 C14 H14 120 .
C14 C15 C16 119.5(3) .
C14 C15 H15 120.3 .
C16 C15 H15 120.3 .
C17 C16 C15 117.5(3) .
C17 C16 H16 121.2 .
C15 C16 H16 121.2 .
N18 C17 C16 124.1(3) .
N18 C17 H17 118 .
C16 C17 H17 118 .
C17 N18 C13 118.1(2) .
C31 S2 C21 92.14(12) .
C22 C21 C23 128.6(2) .
C22 C21 S2 110.6(2) .
C23 C21 S2 120.73(19) .
C21 C22 C32 113.8(2) .
C21 C22 H22 123.1 .
C32 C22 H22 123.1 .
N28 C23 C24 120.7(3) .
N28 C23 C21 118.3(2) .
C24 C23 C21 121.0(3) .
C25 C24 C23 119.2(3) .
C25 C24 H24 120.4 .
C23 C24 H24 120.4 .
C24 C25 C26 120.3(3) .
C24 C25 H25 119.8 .
C26 C25 H25 119.8 .
C25 C26 C27 117.4(3) .
C25 C26 H26 121.3 .
C27 C26 H26 121.3 .
N28 C27 C26 124.7(3) .
N28 C27 H27 117.6 .
C26 C27 H27 117.6 .
C27 N28 C23 117.7(2) .
C32 C31 C33 127.7(2) .
C32 C31 S2 110.4(2) .
C33 C31 S2 121.88(18) .
C31 C32 C22 113.1(2) .
C31 C32 H32 123.5 .
C22 C32 H32 123.5 .
N38 C33 C34 120.8(3) .
N38 C33 C31 117.4(2) .
C34 C33 C31 121.8(2) .
C35 C34 C33 120.0(3) .
C35 C34 H34 120 .
C33 C34 H34 120 .
C34 C35 C36 119.7(3) .
C34 C35 H35 120.2 .
C36 C35 H35 120.2 .
C35 C36 C37 117.7(3) .
C35 C36 H36 121.2 .
C37 C36 H36 121.2 .
N38 C37 C36 123.9(3) .
N38 C37 H37 118.1 .
C36 C37 H37 118.1 .
C37 N38 C33 118.0(2) .
C51 S4 C41 92.02(17) .
C42 C41 C43 127.7(3) .
C42 C41 S4 110.5(3) .
C43 C41 S4 121.8(2) .
C41 C42 C52 113.2(4) .
C41 C42 H42 123.4 .
C52 C42 H42 123.4 .
N48 C43 C44 121.0(3) .
N48 C43 C41 117.2(3) .
C44 C43 C41 121.8(3) .
C45 C44 C43 120.3(3) .
C45 C44 H44 119.9 .
C43 C44 H44 119.9 .
C44 C45 C46 118.9(4) .
C44 C45 H45 120.6 .
C46 C45 H45 120.6 .
C45 C46 C47 118.2(4) .
C45 C46 H46 120.9 .
C47 C46 H46 120.9 .
N48 C47 C46 123.7(3) .
N48 C47 H47 118.2 .
C46 C47 H47 118.2 .
C43 N48 C47 117.9(3) .
C52 C51 C53 128.1(3) .
C52 C51 S4 110.7(3) .
C53 C51 S4 121.2(2) .
C51 C52 C42 113.6(3) .
C51 C52 H52 123.2 .
C42 C52 H52 123.2 .
N58 C53 C54 119.9(4) .
N58 C53 C51 117.9(3) .
C54 C53 C51 122.1(3) .
C55 C54 C53 120.4(4) .
C55 C54 H54 119.8 .
C53 C54 H54 119.8 .
C54 C55 C56 120.2(4) .
C54 C55 H55 119.9 .
C56 C55 H55 119.9 .
C55 C56 C57 116.3(4) .
C55 C56 H56 121.9 .
C57 C56 H56 121.9 .
N58 C57 C56 124.5(4) .
N58 C57 H57 117.7 .
C56 C57 H57 117.7 .
C57 N58 C53 118.6(3) .
C61 S6 C71 92.64(13) .
C62 C61 C63 130.0(2) .
C62 C61 S6 110.5(2) .
C63 C61 S6 119.58(17) .
C61 C62 C72 113.3(3) .
C61 C62 H62 123.3 .
C72 C62 H62 123.3 .
N68 C63 C64 120.3(3) .
N68 C63 C61 116.7(2) .
C64 C63 C61 123.0(2) .
C65 C64 C63 119.7(3) .
C65 C64 H64 120.2 .
C63 C64 H64 120.2 .
C64 C65 C66 120.5(3) .
C64 C65 H65 119.8 .
C66 C65 H65 119.8 .
C67 C66 C65 117.0(3) .
C67 C66 H66 121.5 .
C65 C66 H66 121.5 .
N68 C67 C66 124.5(3) .
N68 C67 H67 117.8 .
C66 C67 H67 117.8 .
C67 N68 C63 118.1(2) .
C72 C71 C73 130.3(3) .
C72 C71 S6 110.5(2) .
C73 C71 S6 119.20(19) .
C71 C72 C62 113.0(3) .
C71 C72 H72 123.5 .
C62 C72 H72 123.5 .
N78 C73 C74 121.1(3) .
N78 C73 C71 116.8(2) .
C74 C73 C71 122.1(3) .
C75 C74 C73 119.2(3) .
C75 C74 H74 120.4 .
C73 C74 H74 120.4 .
C74 C75 C76 120.0(3) .
C74 C75 H75 120 .
C76 C75 H75 120 .
C75 C76 C77 117.4(3) .
C75 C76 H76 121.3 .
C77 C76 H76 121.3 .
N78 C77 C76 124.7(3) .
N78 C77 H77 117.7 .
C76 C77 H77 117.7 .
C77 N78 C73 117.6(3) .
C102 O101 H101 109.5 .
O101 C102 C107 121.7(2) .
O101 C102 C103 118.1(2) .
C107 C102 C103 120.2(2) .
C104 C103 C102 119.4(2) .
C104 C103 H103 120.3 .
C102 C103 H103 120.3 .
C103 C104 C105 120.7(2) .
C103 C104 H104 119.7 .
C105 C104 H104 119.7 .
C104 C105 C106 119.6(2) .
C104 C105 H105 120.2 .
C106 C105 H105 120.2 .
O108 C106 C105 118.5(2) .
O108 C106 C107 121.51(19) .
C105 C106 C107 120.0(2) .
C102 C107 C106 120.0(2) .
C102 C107 H107 120 .
C106 C107 H107 120 .
C106 O108 H108 109.5 .
C112 O111 H111 109.5 .
O111 C112 C113 118.90(19) .
O111 C112 C117 120.22(19) .
C113 C112 C117 120.9(2) .
C114 C113 C112 118.5(2) .
C114 C113 H113 120.8 .
C112 C113 H113 120.8 .
C115 C114 C113 122.1(2) .
C115 C114 H114 119 .
C113 C114 H114 119 .
C114 C115 C116 118.8(2) .
C114 C115 H115 120.6 .
C116 C115 H115 120.6 .
O118 C116 C117 121.58(19) .
O118 C116 C115 117.89(19) .
C117 C116 C115 120.5(2) .
C116 C117 C112 119.3(2) .
C116 C117 H117 120.4 .
C112 C117 H117 120.4 .
C116 O118 H118 109.5 .
C122 O121 H121 109.5 .
O121 C122 C127 121.2(2) .
O121 C122 C123 118.3(2) .
C127 C122 C123 120.5(2) .
C124 C123 C122 119.1(2) .
C124 C123 H123 120.5 .
C122 C123 H123 120.5 .
C125 C124 C123 121.5(2) .
C125 C124 H124 119.2 .
C123 C124 H124 119.2 .
C124 C125 C126 118.6(2) .
C124 C125 H125 120.7 .
C126 C125 H125 120.7 .
O128 C126 C127 121.04(19) .
O128 C126 C125 117.7(2) .
C127 C126 C125 121.3(2) .
C126 C127 C122 119.0(2) .
C126 C127 H127 120.5 .
C122 C127 H127 120.5 .
C126 O128 H128 109.5 .
C132 O131 H131 109.5 .
O131 C132 C137 121.8(3) .
O131 C132 C133 117.6(3) .
C137 C132 C133 120.5(3) .
C134 C133 C132 119.1(3) .
C134 C133 H133 120.4 .
C132 C133 H133 120.4 .
C133 C134 C135 121.5(3) .
C133 C134 H134 119.2 .
C135 C134 H134 119.2 .
C136 C135 C134 118.5(3) .
C136 C135 H135 120.8 .
C134 C135 H135 120.8 .
O138 C136 C137 117.1(2) .
O138 C136 C135 122.0(2) .
C137 C136 C135 121.0(3) .
C136 C137 C132 119.3(3) .
C136 C137 H137 120.4 .
C132 C137 H137 120.4 .
C136 O138 H138 109.5 .
C142 O141 H141 109.5 .
O141 C142 C143 119.1(3) .
O141 C142 C147 120.2(3) .
C143 C142 C147 120.7(3) .
C144 C143 C142 118.6(3) .
C144 C143 H143 120.7 .
C142 C143 H143 120.7 .
C143 C144 C145 122.8(3) .
C143 C144 H144 118.6 .
C145 C144 H144 118.6 .
C144 C145 C146 117.5(3) .
C144 C145 H145 121.3 .
C146 C145 H145 121.3 .
O148 C146 C147 121.6(2) .
O148 C146 C145 117.7(3) .
C147 C146 C145 120.7(3) .
C146 C147 C142 119.7(2) .
C146 C147 H147 120.1 .
C142 C147 H147 120.1 .
C146 O148 H148 109.5 .
C152 O151 H151 109.5 .
O151 C152 C153 123.1(2) .
O151 C152 C157 115.6(2) .
C153 C152 C157 121.3(2) .
C152 C153 C154 118.5(2) .
C152 C153 H153 120.7 .
C154 C153 H153 120.7 .
C153 C154 C155 121.5(3) .
C153 C154 H154 119.3 .
C155 C154 H154 119.3 .
C156 C155 C154 119.1(2) .
C156 C155 H155 120.4 .
C154 C155 H155 120.4 .
O158 C156 C155 117.7(2) .
O158 C156 C157 121.9(2) .
C155 C156 C157 120.4(2) .
C152 C157 C156 119.2(2) .
C152 C157 H157 120.4 .
C156 C157 H157 120.4 .
C156 O158 H158 109.5 .
C162 O161 H161 109.5 .
C167 C162 O161 121.64(19) .
C167 C162 C163 120.7(2) .
O161 C162 C163 117.7(2) .
C164 C163 C162 119.0(2) .
C164 C163 H163 120.5 .
C162 C163 H163 120.5 .
C163 C164 C165 121.4(2) .
C163 C164 H164 119.3 .
C165 C164 H164 119.3 .
C166 C165 C164 118.6(2) .
C166 C165 H165 120.7 .
C164 C165 H165 120.7 .
O168 C166 C165 117.6(2) .
O168 C166 C167 121.5(2) .
C165 C166 C167 120.8(2) .
C162 C167 C166 119.5(2) .
C162 C167 H167 120.2 .
C166 C167 H167 120.2 .
C166 O168 H168 109.5 .
C172 O171 H171 109.5 .
O171 C172 C177 120.8(2) .
O171 C172 C173 119.0(2) .
C177 C172 C173 120.2(2) .
C175 C174 C173 121.6(2) .
C175 C174 H174 119.2 .
C173 C174 H174 119.2 .
C174 C173 C172 119.6(2) .
C174 C173 H173 120.2 .
C172 C173 H173 120.2 .
C174 C175 C176 118.7(2) .
C174 C175 H175 120.6 .
C176 C175 H175 120.6 .
O178 C176 C177 120.7(2) .
O178 C176 C175 118.6(2) .
C177 C176 C175 120.8(2) .
C172 C177 C176 119.1(2) .
C172 C177 H177 120.4 .
C176 C177 H177 120.4 .
C176 O178 H178 109.5 .
C182 O181 H181 109.5 .
O181 C182 C187 119.5(2) .
O181 C182 C186 120.5(3) .
C187 C182 C186 119.7(2) .
C186 C187 C182 120.6(2) 2_556
C186 C187 H187 119.7 2_556
C182 C187 H187 119.7 .
C187 C186 C182 119.7(2) 2_556
C187 C186 O188 120.6(2) 2_556
C182 C186 O188 119.6(2) .

loop_
_geom_bond_atom_site_label_1
_geom_bond_atom_site_label_2
_geom_bond_distance
_geom_bond_site_symmetry_2
S0 C11 1.728(3) .
S0 C1 1.731(3) .
C1 C2 1.375(4) .
C1 C3 1.454(4) .
C2 C12 1.401(4) .
C2 H2 0.95 .
C3 N8 1.342(3) .
C3 C4 1.400(4) .
N8 C7 1.325(4) .
C7 C6 1.377(4) .
C7 H7 0.95 .
C6 C5 1.377(5) .
C6 H6 0.95 .
C5 C4 1.362(5) .
C5 H5 0.95 .
C4 H4 0.95 .
C11 C12 1.378(4) .
C11 C13 1.444(4) .
C12 H12 0.95 .
C13 N18 1.354(3) .
C13 C14 1.390(4) .
C14 C15 1.367(5) .
C14 H14 0.95 .
C15 C16 1.382(5) .
C15 H15 0.95 .
C16 C17 1.380(4) .
C16 H16 0.95 .
C17 N18 1.332(4) .
C17 H17 0.95 .
S2 C31 1.720(3) .
S2 C21 1.727(2) .
C21 C22 1.365(4) .
C21 C23 1.456(4) .
C22 C32 1.389(4) .
C22 H22 0.95 .
C23 N28 1.343(3) .
C23 C24 1.411(4) .
C24 C25 1.357(5) .
C24 H24 0.95 .
C25 C26 1.368(5) .
C25 H25 0.95 .
C26 C27 1.369(4) .
C26 H26 0.95 .
C27 N28 1.334(4) .
C27 H27 0.95 .
C31 C32 1.385(3) .
C31 C33 1.461(4) .
C32 H32 0.95 .
C33 N38 1.349(3) .
C33 C34 1.385(4) .
C34 C35 1.362(4) .
C34 H34 0.95 .
C35 C36 1.372(5) .
C35 H35 0.95 .
C36 C37 1.373(4) .
C36 H36 0.95 .
C37 N38 1.334(4) .
C37 H37 0.95 .
S4 C51 1.707(3) .
S4 C41 1.717(3) .
C41 C42 1.368(4) .
C41 C43 1.456(5) .
C42 C52 1.379(6) .
C42 H42 0.95 .
C43 N48 1.334(4) .
C43 C44 1.412(5) .
C44 C45 1.360(6) .
C44 H44 0.95 .
C45 C46 1.378(5) .
C45 H45 0.95 .
C46 C47 1.384(5) .
C46 H46 0.95 .
C47 N48 1.346(4) .
C47 H47 0.95 .
C51 C52 1.364(5) .
C51 C53 1.460(5) .
C52 H52 0.95 .
C53 N58 1.344(4) .
C53 C54 1.385(4) .
C54 C55 1.353(6) .
C54 H54 0.95 .
C55 C56 1.374(6) .
C55 H55 0.95 .
C56 C57 1.379(5) .
C56 H56 0.95 .
C57 N58 1.320(5) .
C57 H57 0.95 .
S6 C61 1.714(3) .
S6 C71 1.716(3) .
C61 C62 1.365(4) .
C61 C63 1.454(4) .
C62 C72 1.407(5) .
C62 H62 0.95 .
C63 N68 1.348(3) .
C63 C64 1.384(4) .
C64 C65 1.365(5) .
C64 H64 0.95 .
C65 C66 1.366(5) .
C65 H65 0.95 .
C66 C67 1.361(4) .
C66 H66 0.95 .
C67 N68 1.337(3) .
C67 H67 0.95 .
C71 C72 1.365(4) .
C71 C73 1.459(4) .
C72 H72 0.95 .
C73 N78 1.341(4) .
C73 C74 1.402(4) .
C74 C75 1.368(5) .
C74 H74 0.95 .
C75 C76 1.369(5) .
C75 H75 0.95 .
C76 C77 1.371(5) .
C76 H76 0.95 .
C77 N78 1.334(4) .
C77 H77 0.95 .
O101 C102 1.372(3) .
O101 H101 0.84 .
C102 C107 1.378(3) .
C102 C103 1.387(3) .
C103 C104 1.382(4) .
C103 H103 0.95 .
C104 C105 1.382(4) .
C104 H104 0.95 .
C105 C106 1.383(3) .
C105 H105 0.95 .
C106 O108 1.365(3) .
C106 C107 1.388(3) .
C107 H107 0.95 .
O108 H108 0.84 .
O111 C112 1.372(3) .
O111 H111 0.84 .
C112 C113 1.385(3) .
C112 C117 1.388(3) .
C113 C114 1.382(3) .
C113 H113 0.95 .
C114 C115 1.370(3) .
C114 H114 0.95 .
C115 C116 1.395(3) .
C115 H115 0.95 .
C116 O118 1.366(3) .
C116 C117 1.382(3) .
C117 H117 0.95 .
O118 H118 0.84 .
O121 C122 1.368(3) .
O121 H121 0.84 .
C122 C127 1.385(3) .
C122 C123 1.394(3) .
C123 C124 1.381(4) .
C123 H123 0.95 .
C124 C125 1.376(4) .
C124 H124 0.95 .
C125 C126 1.391(3) .
C125 H125 0.95 .
C126 O128 1.369(3) .
C126 C127 1.385(3) .
C127 H127 0.95 .
O128 H128 0.84 .
O131 C132 1.363(3) .
O131 H131 0.84 .
C132 C137 1.377(4) .
C132 C133 1.391(4) .
C133 C134 1.358(4) .
C133 H133 0.95 .
C134 C135 1.387(4) .
C134 H134 0.95 .
C135 C136 1.383(4) .
C135 H135 0.95 .
C136 O138 1.374(3) .
C136 C137 1.375(4) .
C137 H137 0.95 .
O138 H138 0.84 .
O141 C142 1.371(4) .
O141 H141 0.84 .
C142 C143 1.384(4) .
C142 C147 1.386(4) .
C143 C144 1.369(5) .
C143 H143 0.95 .
C144 C145 1.389(5) .
C144 H144 0.95 .
C145 C146 1.402(4) .
C145 H145 0.95 .
C146 O148 1.366(3) .
C146 C147 1.382(4) .
C147 H147 0.95 .
O148 H148 0.84 .
O151 C152 1.372(3) .
O151 H151 0.84 .
C152 C153 1.380(3) .
C152 C157 1.386(3) .
C153 C154 1.383(4) .
C153 H153 0.95 .
C154 C155 1.386(4) .
C154 H154 0.95 .
C155 C156 1.381(4) .
C155 H155 0.95 .
C156 O158 1.372(3) .
C156 C157 1.390(3) .
C157 H157 0.95 .
O158 H158 0.84 .
O161 C162 1.382(3) .
O161 H161 0.84 .
C162 C167 1.376(3) .
C162 C163 1.383(3) .
C163 C164 1.377(4) .
C163 H163 0.95 .
C164 C165 1.386(4) .
C164 H164 0.95 .
C165 C166 1.379(3) .
C165 H165 0.95 .
C166 O168 1.374(3) .
C166 C167 1.385(3) .
C167 H167 0.95 .
O168 H168 0.84 .
O171 C172 1.381(3) .
O171 H171 0.84 .
C172 C177 1.384(3) .
C172 C173 1.386(3) .
C174 C175 1.369(4) .
C174 C173 1.372(4) .
C174 H174 0.95 .
C173 H173 0.95 .
C175 C176 1.390(3) .
C175 H175 0.95 .
C176 O178 1.372(3) .
C176 C177 1.389(3) .
C177 H177 0.95 .
O178 H178 0.84 .
O181 C182 1.344(4) .
O181 H181 0.84 .
C182 C187 1.376(4) .
C182 C186 1.391(3) .
C187 C186 1.376(3) 2_556
C187 H187 0.95 .
C186 C187 1.376(3) 2_556
C186 O188 1.447(4) .
O188 H188 0.84 .

loop_
_geom_hbond_atom_site_label_D
_geom_hbond_atom_site_label_H
_geom_hbond_atom_site_label_A
_geom_hbond_distance_DH
_geom_hbond_distance_HA
_geom_hbond_distance_DA
_geom_hbond_angle_DHA
_geom_hbond_site_symmetry_A
O101 H101 N18 0.84 1.9 2.725(3) 167.2 .
O108 H108 N38 0.84 1.9 2.716(3) 163.8 .
O111 H111 N8 0.84 1.86 2.685(3) 168.1 1_655
O118 H118 N28 0.84 1.94 2.783(3) 175.6 1_655
O121 H121 O101 0.84 1.89 2.726(2) 176.9 2_666
O128 H128 O111 0.84 1.81 2.650(2) 174.4 2_766
O131 H131 O141 0.84 1.94 2.760(3) 163.6 .
O138 H138 O171 0.84 2 2.831(3) 169.3 .
O141 H141 O178 0.84 1.88 2.700(3) 166.5 1_545
O148 H148 O168 0.84 1.94 2.776(3) 176.1 1_545
O151 H151 O161 0.84 1.89 2.687(2) 157.8 .
O158 H158 O128 0.84 1.99 2.786(2) 157.1 2_766
O161 H161 N68 0.84 1.91 2.739(3) 168.4 .
O161 H161 S6 0.84 2.95 3.4570(18) 121.2 .
O168 H168 N48 0.84 1.95 2.760(3) 162.4 1_565
O171 H171 N78 0.84 2.02 2.787(3) 152.3 .
O171 H171 S6 0.84 2.81 3.459(2) 135.2 .
O178 H178 N58 0.84 1.91 2.725(3) 163.7 1_565
O178 H178 S4 0.84 2.97 3.508(2) 124.3 1_565
O181 H181 O118 0.84 1.95 2.789(4) 172.6 2_666
O188 H188 O108 0.84 1.83 2.658(3) 169.8 1_545

loop_
_geom_torsion_atom_site_label_1
_geom_torsion_atom_site_label_2
_geom_torsion_atom_site_label_3
_geom_torsion_atom_site_label_4
_geom_torsion
_geom_torsion_site_symmetry_4
C11 S0 C1 C2 0.1(2) .
C11 S0 C1 C3 179.2(2) .
C3 C1 C2 C12 -179.1(2) .
S0 C1 C2 C12 -0.1(3) .
C2 C1 C3 N8 -174.8(2) .
S0 C1 C3 N8 6.3(3) .
C2 C1 C3 C4 4.9(4) .
S0 C1 C3 C4 -173.9(2) .
C4 C3 N8 C7 1.3(4) .
C1 C3 N8 C7 -178.9(2) .
C3 N8 C7 C6 -0.7(4) .
N8 C7 C6 C5 -1.0(5) .
C7 C6 C5 C4 2.0(5) .
C6 C5 C4 C3 -1.4(5) .
N8 C3 C4 C5 -0.3(5) .
C1 C3 C4 C5 179.9(3) .
C1 S0 C11 C12 -0.10(19) .
C1 S0 C11 C13 179.74(19) .
C13 C11 C12 C2 -179.8(2) .
S0 C11 C12 C2 0.0(3) .
C1 C2 C12 C11 0.1(3) .
C12 C11 C13 N18 174.6(2) .
S0 C11 C13 N18 -5.2(3) .
C12 C11 C13 C14 -5.1(4) .
S0 C11 C13 C14 175.1(2) .
N18 C13 C14 C15 0.2(5) .
C11 C13 C14 C15 179.8(3) .
C13 C14 C15 C16 1.5(5) .
C14 C15 C16 C17 -2.6(5) .
C15 C16 C17 N18 2.2(5) .
C16 C17 N18 C13 -0.5(4) .
C14 C13 N18 C17 -0.7(4) .
C11 C13 N18 C17 179.6(2) .
C31 S2 C21 C22 -0.01(19) .
C31 S2 C21 C23 -178.48(18) .
C23 C21 C22 C32 178.5(2) .
S2 C21 C22 C32 0.2(3) .
C22 C21 C23 N28 -171.3(2) .
S2 C21 C23 N28 6.9(3) .
C22 C21 C23 C24 7.3(4) .
S2 C21 C23 C24 -174.5(2) .
N28 C23 C24 C25 0.0(4) .
C21 C23 C24 C25 -178.6(3) .
C23 C24 C25 C26 -0.1(5) .
C24 C25 C26 C27 0.4(5) .
C25 C26 C27 N28 -0.6(5) .
C26 C27 N28 C23 0.4(4) .
C24 C23 N28 C27 -0.1(3) .
C21 C23 N28 C27 178.5(2) .
C21 S2 C31 C32 -0.21(19) .
C21 S2 C31 C33 -179.61(18) .
C33 C31 C32 C22 179.7(2) .
S2 C31 C32 C22 0.4(3) .
C21 C22 C32 C31 -0.4(3) .
C32 C31 C33 N38 176.5(2) .
S2 C31 C33 N38 -4.2(3) .
C32 C31 C33 C34 -4.0(4) .
S2 C31 C33 C34 175.3(2) .
N38 C33 C34 C35 -0.4(4) .
C31 C33 C34 C35 -179.9(3) .
C33 C34 C35 C36 -0.6(5) .
C34 C35 C36 C37 1.6(6) .
C35 C36 C37 N38 -1.7(6) .
C36 C37 N38 C33 0.7(5) .
C34 C33 N38 C37 0.3(4) .
C31 C33 N38 C37 179.9(2) .
C51 S4 C41 C42 -0.5(3) .
C51 S4 C41 C43 179.3(2) .
C43 C41 C42 C52 -179.7(3) .
S4 C41 C42 C52 0.0(4) .
C42 C41 C43 N48 -170.6(3) .
S4 C41 C43 N48 9.7(3) .
C42 C41 C43 C44 9.9(5) .
S4 C41 C43 C44 -169.9(2) .
N48 C43 C44 C45 0.6(5) .
C41 C43 C44 C45 -179.9(3) .
C43 C44 C45 C46 0.4(5) .
C44 C45 C46 C47 -1.5(5) .
C45 C46 C47 N48 1.7(5) .
C44 C43 N48 C47 -0.4(4) .
C41 C43 N48 C47 180.0(2) .
C46 C47 N48 C43 -0.7(4) .
C41 S4 C51 C52 0.8(2) .
C41 S4 C51 C53 -179.6(2) .
C53 C51 C52 C42 179.5(3) .
S4 C51 C52 C42 -0.9(4) .
C41 C42 C52 C51 0.6(5) .
C52 C51 C53 N58 -179.2(3) .
S4 C51 C53 N58 1.2(3) .
C52 C51 C53 C54 -0.4(5) .
S4 C51 C53 C54 -179.9(2) .
N58 C53 C54 C55 -0.7(5) .
C51 C53 C54 C55 -179.6(3) .
C53 C54 C55 C56 -0.9(5) .
C54 C55 C56 C57 1.5(5) .
C55 C56 C57 N58 -0.6(6) .
C56 C57 N58 C53 -1.0(6) .
C54 C53 N58 C57 1.6(4) .
C51 C53 N58 C57 -179.5(3) .
C71 S6 C61 C62 -0.5(2) .
C71 S6 C61 C63 178.4(2) .
C63 C61 C62 C72 -178.0(3) .
S6 C61 C62 C72 0.8(3) .
C62 C61 C63 N68 -175.0(3) .
S6 C61 C63 N68 6.2(3) .
C62 C61 C63 C64 5.8(5) .
S6 C61 C63 C64 -172.9(3) .
N68 C63 C64 C65 -1.2(5) .
C61 C63 C64 C65 177.9(3) .
C63 C64 C65 C66 -0.3(7) .
C64 C65 C66 C67 1.3(6) .
C65 C66 C67 N68 -1.0(5) .
C66 C67 N68 C63 -0.4(4) .
C64 C63 N68 C67 1.5(4) .
C61 C63 N68 C67 -177.6(2) .
C61 S6 C71 C72 0.1(2) .
C61 S6 C71 C73 -179.08(19) .
C73 C71 C72 C62 179.4(3) .
S6 C71 C72 C62 0.3(4) .
C61 C62 C72 C71 -0.8(4) .
C72 C71 C73 N78 179.2(3) .
S6 C71 C73 N78 -1.8(3) .
C72 C71 C73 C74 -2.0(4) .
S6 C71 C73 C74 177.0(2) .
N78 C73 C74 C75 0.3(4) .
C71 C73 C74 C75 -178.5(3) .
C73 C74 C75 C76 -1.0(5) .
C74 C75 C76 C77 1.2(5) .
C75 C76 C77 N78 -0.8(5) .
C76 C77 N78 C73 0.1(4) .
C74 C73 N78 C77 0.1(4) .
C71 C73 N78 C77 178.9(2) .
O101 C102 C103 C104 179.0(2) .
C107 C102 C103 C104 -0.7(4) .
C102 C103 C104 C105 1.0(4) .
C103 C104 C105 C106 -0.5(4) .
C104 C105 C106 O108 -179.3(2) .
C104 C105 C106 C107 -0.4(4) .
O101 C102 C107 C106 -179.8(2) .
C103 C102 C107 C106 -0.1(4) .
O108 C106 C107 C102 179.6(2) .
C105 C106 C107 C102 0.7(3) .
O111 C112 C113 C114 -178.8(2) .
C117 C112 C113 C114 1.5(4) .
C112 C113 C114 C115 -1.1(4) .
C113 C114 C115 C116 -0.1(4) .
C114 C115 C116 O118 -177.6(2) .
C114 C115 C116 C117 1.0(4) .
O118 C116 C117 C112 177.9(2) .
C115 C116 C117 C112 -0.7(3) .
O111 C112 C117 C116 179.7(2) .
C113 C112 C117 C116 -0.6(4) .
O121 C122 C123 C124 -179.2(2) .
C127 C122 C123 C124 1.3(4) .
C122 C123 C124 C125 -0.6(4) .
C123 C124 C125 C126 -1.4(4) .
C124 C125 C126 O128 -177.0(2) .
C124 C125 C126 C127 2.7(3) .
O128 C126 C127 C122 177.7(2) .
C125 C126 C127 C122 -2.0(3) .
O121 C122 C127 C126 -179.5(2) .
C123 C122 C127 C126 0.0(3) .
O131 C132 C133 C134 -179.2(3) .
C137 C132 C133 C134 -2.1(4) .
C132 C133 C134 C135 0.9(5) .
C133 C134 C135 C136 1.4(5) .
C134 C135 C136 O138 176.6(3) .
C134 C135 C136 C137 -2.5(4) .
O138 C136 C137 C132 -177.8(2) .
C135 C136 C137 C132 1.3(4) .
O131 C132 C137 C136 178.0(3) .
C133 C132 C137 C136 1.0(4) .
O141 C142 C143 C144 -179.6(3) .
C147 C142 C143 C144 -0.2(4) .
C142 C143 C144 C145 0.4(4) .
C143 C144 C145 C146 -0.6(4) .
C144 C145 C146 O148 -179.9(2) .
C144 C145 C146 C147 0.6(4) .
O148 C146 C147 C142 -179.9(2) .
C145 C146 C147 C142 -0.4(4) .
O141 C142 C147 C146 179.6(2) .
C143 C142 C147 C146 0.2(4) .
O151 C152 C153 C154 -180.0(3) .
C157 C152 C153 C154 -0.1(4) .
C152 C153 C154 C155 0.0(5) .
C153 C154 C155 C156 0.0(5) .
C154 C155 C156 O158 -179.3(3) .
C154 C155 C156 C157 0.1(4) .
O151 C152 C157 C156 -179.9(2) .
C153 C152 C157 C156 0.2(4) .
O158 C156 C157 C152 179.1(2) .
C155 C156 C157 C152 -0.2(4) .
C167 C162 C163 C164 0.7(4) .
O161 C162 C163 C164 -178.1(2) .
C162 C163 C164 C165 -0.5(4) .
C163 C164 C165 C166 -0.3(4) .
C164 C165 C166 O168 -179.6(2) .
C164 C165 C166 C167 1.0(4) .
O161 C162 C167 C166 178.7(2) .
C163 C162 C167 C166 0.0(3) .
O168 C166 C167 C162 179.8(2) .
C165 C166 C167 C162 -0.8(4) .
C175 C174 C173 C172 0.1(4) .
O171 C172 C173 C174 178.8(2) .
C177 C172 C173 C174 -0.3(4) .
C173 C174 C175 C176 0.5(4) .
C174 C175 C176 O178 179.7(2) .
C174 C175 C176 C177 -0.8(4) .
O171 C172 C177 C176 -179.2(2) .
C173 C172 C177 C176 0.0(4) .
O178 C176 C177 C172 -180.0(2) .
C175 C176 C177 C172 0.6(4) .
O181 C182 C187 C186 173.1(3) 2_556
C186 C182 C187 C186 -0.6(4) 2_556
O181 C182 C186 C187 -173.0(3) 2_556
C187 C182 C186 C187 0.6(4) 2_556
O181 C182 C186 O188 11.4(4) .
C187 C182 C186 O188 -175.0(3) .

loop_
_platon_squeeze_void_nr
_platon_squeeze_void_average_x
_platon_squeeze_void_average_y
_platon_squeeze_void_average_z
_platon_squeeze_void_volume
_platon_squeeze_void_count_electrons
_platon_squeeze_void_content
1 0.500 0.000 0.500 127 33 ' '
